data_4118570
loop_
_publ_author_name
'Chen Zhao'
'Robert M. Parrish'
'Mark D. Smith'
'Perry J. Pellechia'
'C. David Sherrill'
'Ken D. Shimizu'

_publ_section_title
;
 Do Deuteriums Form Stronger CH-\p Interactions?
;
_journal_name_full 'Journal of the American Chemical Society'
_journal_page_first 14306
_journal_page_last 14309
_journal_paper_doi 10.1021/ja305788p
_journal_volume 134
_journal_year 2012
_chemical_formula_moiety 'C40 H27 N O3'
_chemical_formula_sum 'C40 H27 N O3'
_chemical_formula_weight 569.63
_chemical_name_systematic
; 
 ? 
;
_space_group_IT_number 2
_symmetry_cell_setting triclinic
_symmetry_space_group_name_Hall '-P 1'
_symmetry_space_group_name_H-M 'P -1'
_atom_sites_solution_hydrogens geom
_atom_sites_solution_primary direct
_atom_sites_solution_secondary difmap
_audit_creation_method SHELXL-97
_cell_angle_alpha 97.9900(10)
_cell_angle_beta 90.3700(10)
_cell_angle_gamma 110.4810(10)
_cell_formula_units_Z 2
_cell_length_a 9.1805(5)
_cell_length_b 11.6505(7)
_cell_length_c 14.0879(8)
_cell_measurement_reflns_used 5686
_cell_measurement_temperature 100(2)
_cell_measurement_theta_max 27.902
_cell_measurement_theta_min 2.372
_cell_volume 1395.39(14)
_computing_cell_refinement 'SAINT-Plus Version 6.45 (Bruker, 2001)'
_computing_data_collection 'SMART Version 5.625 (Bruker, 2001)'
_computing_data_reduction 'SAINT-Plus Version 6.45 (Bruker, 2001)'
_computing_molecular_graphics various
_computing_publication_material 'SHELXTL Version 6.14 (Bruker, 2000)'
_computing_structure_refinement 'SHELXL-97 (Sheldrick, 1997)'
_computing_structure_solution 'SHELXS-97 (Sheldrick, 1990)'
_diffrn_ambient_temperature 100(2)
_diffrn_measured_fraction_theta_full 1.000
_diffrn_measured_fraction_theta_max 1.000
_diffrn_measurement_device_type 'Bruker SMART APEX CCD diffractometer'
_diffrn_measurement_method 'omega scans'
_diffrn_radiation_monochromator graphite
_diffrn_radiation_source 'fine-focus sealed tube'
_diffrn_radiation_type MoK\a
_diffrn_radiation_wavelength 0.71073
_diffrn_reflns_av_R_equivalents 0.0374
_diffrn_reflns_av_sigmaI/netI 0.0269
_diffrn_reflns_limit_h_max 10
_diffrn_reflns_limit_h_min -10
_diffrn_reflns_limit_k_max 13
_diffrn_reflns_limit_k_min -13
_diffrn_reflns_limit_l_max 16
_diffrn_reflns_limit_l_min -16
_diffrn_reflns_number 19465
_diffrn_reflns_theta_full 25.03
_diffrn_reflns_theta_max 25.03
_diffrn_reflns_theta_min 1.46
_exptl_absorpt_coefficient_mu 0.085
_exptl_absorpt_correction_type none
_exptl_crystal_colour colorless
_exptl_crystal_density_diffrn 1.356
_exptl_crystal_description prism
_exptl_crystal_F_000 596
_exptl_crystal_size_max 0.40
_exptl_crystal_size_mid 0.36
_exptl_crystal_size_min 0.20
_refine_diff_density_max 0.725
_refine_diff_density_min -0.317
_refine_diff_density_rms 0.054
_refine_ls_extinction_method none
_refine_ls_goodness_of_fit_ref 1.053
_refine_ls_hydrogen_treatment constr
_refine_ls_matrix_type full
_refine_ls_number_parameters 398
_refine_ls_number_reflns 4924
_refine_ls_number_restraints 0
_refine_ls_restrained_S_all 1.053
_refine_ls_R_factor_all 0.0506
_refine_ls_R_factor_gt 0.0452
_refine_ls_shift/su_max 0.000
_refine_ls_shift/su_mean 0.000
_refine_ls_structure_factor_coef Fsqd
_refine_ls_weighting_details 'calc w=1/[\s^2^(Fo^2^)+(0.0573P)^2^+0.7156P] where P=(Fo^2^+2Fc^2^)/3'
_refine_ls_weighting_scheme calc
_refine_ls_wR_factor_gt 0.1130
_refine_ls_wR_factor_ref 0.1170
_reflns_number_gt 4292
_reflns_number_total 4924
_reflns_threshold_expression >2sigma(I)
_cod_data_source_file ja305788p_si_004.cif
_cod_data_source_block cza155m
_cod_database_code 4118570

loop_
_symmetry_equiv_pos_as_xyz
'x, y, z'
'-x, -y, -z'

loop_
_atom_site_label
_atom_site_type_symbol
_atom_site_fract_x
_atom_site_fract_y
_atom_site_fract_z
_atom_site_U_iso_or_equiv
_atom_site_adp_type
_atom_site_occupancy
_atom_site_symmetry_multiplicity
_atom_site_calc_flag
_atom_site_refinement_flags
C1 C 0.20206(18) 0.49730(15) 0.09228(11) 0.0197(3) Uani 1 1 d .
C2 C 0.23050(18) 0.51350(14) 0.20350(11) 0.0196(3) Uani 1 1 d .
C3 C 0.13150(18) 0.59706(15) 0.23130(11) 0.0202(3) Uani 1 1 d .
H3 H 0.0197 0.5451 0.2358 0.024 Uiso 1 1 calc R
C4 C 0.19282(19) 0.68961(15) 0.32223(12) 0.0223(4) Uani 1 1 d .
C5 C 0.21487(18) 0.80947(15) 0.19912(11) 0.0200(3) Uani 1 1 d .
C6 C 0.14940(18) 0.67636(14) 0.14967(11) 0.0196(3) Uani 1 1 d .
H6 H 0.0459 0.6590 0.1161 0.024 Uiso 1 1 calc R
C7 C 0.26033(18) 0.63600(14) 0.07902(11) 0.0195(3) Uani 1 1 d .
C8 C 0.41811(18) 0.67023(14) 0.13359(11) 0.0194(3) Uani 1 1 d .
C9 C 0.40033(18) 0.60028(14) 0.20611(11) 0.0190(3) Uani 1 1 d .
C10 C 0.52801(18) 0.61326(15) 0.27170(11) 0.0203(3) Uani 1 1 d .
C11 C 0.5109(2) 0.54954(15) 0.35163(11) 0.0234(4) Uani 1 1 d .
H11 H 0.4098 0.4997 0.3666 0.028 Uiso 1 1 calc R
C12 C 0.6385(2) 0.55867(17) 0.40807(12) 0.0276(4) Uani 1 1 d .
H12 H 0.6253 0.5148 0.4613 0.033 Uiso 1 1 calc R
C13 C 0.7875(2) 0.63253(17) 0.38697(12) 0.0292(4) Uani 1 1 d .
H13 H 0.8760 0.6365 0.4244 0.035 Uiso 1 1 calc R
C14 C 0.8060(2) 0.69928(17) 0.31225(12) 0.0262(4) Uani 1 1 d .
H14 H 0.9078 0.7509 0.3001 0.031 Uiso 1 1 calc R
C15 C 0.67828(19) 0.69371(15) 0.25270(11) 0.0218(4) Uani 1 1 d .
C16 C 0.69773(19) 0.76882(15) 0.17590(12) 0.0220(4) Uani 1 1 d .
C17 C 0.8434(2) 0.85647(16) 0.16030(12) 0.0269(4) Uani 1 1 d .
H17 H 0.9324 0.8638 0.1989 0.032 Uiso 1 1 calc R
C18 C 0.8604(2) 0.93101(17) 0.09134(13) 0.0303(4) Uani 1 1 d .
H18 H 0.9604 0.9883 0.0821 0.036 Uiso 1 1 calc R
C19 C 0.7311(2) 0.92345(16) 0.03421(13) 0.0284(4) Uani 1 1 d .
H19 H 0.7431 0.9759 -0.0134 0.034 Uiso 1 1 calc R
C20 C 0.5868(2) 0.83978(15) 0.04731(12) 0.0239(4) Uani 1 1 d .
H20 H 0.4991 0.8356 0.0089 0.029 Uiso 1 1 calc R
C21 C 0.56675(18) 0.76000(14) 0.11676(11) 0.0206(3) Uani 1 1 d .
C22 C 0.19015(19) 0.39361(15) 0.24412(12) 0.0224(4) Uani 1 1 d .
C23 C 0.0964(2) 0.36915(16) 0.32137(12) 0.0269(4) Uani 1 1 d .
H23 H 0.0576 0.4299 0.3515 0.032 Uiso 1 1 calc R
C24 C 0.0594(2) 0.25597(17) 0.35473(13) 0.0352(5) Uani 1 1 d .
H24 H -0.0058 0.2393 0.4070 0.042 Uiso 1 1 calc R
C25 C 0.1170(3) 0.16802(17) 0.31240(14) 0.0398(5) Uani 1 1 d .
H25 H 0.0917 0.0910 0.3356 0.048 Uiso 1 1 calc R
C26 C 0.2115(2) 0.19187(17) 0.23618(14) 0.0363(5) Uani 1 1 d .
H26 H 0.2520 0.1315 0.2074 0.044 Uiso 1 1 calc R
C27 C 0.2474(2) 0.30391(16) 0.20169(13) 0.0280(4) Uani 1 1 d .
H27 H 0.3115 0.3195 0.1488 0.034 Uiso 1 1 calc R
C28 C 0.25519(18) 0.65863(14) -0.02320(11) 0.0205(3) Uani 1 1 d .
C29 C 0.32588(19) 0.59984(16) -0.09103(12) 0.0242(4) Uani 1 1 d .
H29 H 0.3714 0.5438 -0.0727 0.029 Uiso 1 1 calc R
C30 C 0.3301(2) 0.62271(17) -0.18521(12) 0.0273(4) Uani 1 1 d .
H30 H 0.3796 0.5830 -0.2309 0.033 Uiso 1 1 calc R
C31 C 0.2626(2) 0.70310(16) -0.21285(12) 0.0281(4) Uani 1 1 d .
H31 H 0.2661 0.7188 -0.2773 0.034 Uiso 1 1 calc R
C32 C 0.1900(2) 0.76046(16) -0.14643(12) 0.0262(4) Uani 1 1 d .
H32 H 0.1427 0.8150 -0.1654 0.031 Uiso 1 1 calc R
C33 C 0.18641(19) 0.73840(15) -0.05192(12) 0.0224(4) Uani 1 1 d .
H33 H 0.1366 0.7781 -0.0065 0.027 Uiso 1 1 calc R
C34 C 0.2894(2) 0.91949(16) 0.36811(12) 0.0286(4) Uani 1 1 d .
C35 C 0.4333(2) 1.00879(17) 0.36520(13) 0.0314(4) Uani 1 1 d .
C36 C 0.4730(3) 1.11555(18) 0.43666(13) 0.0355(5) Uani 1 1 d .
H36 H 0.5712 1.1800 0.4366 0.043 Uiso 1 1 calc R
C37 C 0.3737(2) 1.12687(18) 0.50460(14) 0.0355(5) Uani 1 1 d .
H37 H 0.4033 1.1998 0.5509 0.043 Uiso 1 1 calc R
C38 C 0.2294(2) 1.03484(18) 0.50865(14) 0.0363(5) Uani 1 1 d .
H38 H 0.1626 1.0441 0.5580 0.044 Uiso 1 1 calc R
C39 C 0.1842(2) 0.93046(17) 0.44071(13) 0.0309(4) Uani 1 1 d .
H39 H 0.0855 0.8670 0.4418 0.037 Uiso 1 1 calc R
C40 C 0.5440(2) 0.99454(17) 0.29425(14) 0.0343(4) Uani 1 1 d .
H40A H 0.5400 0.9085 0.2845 0.051 Uiso 1 1 calc R
H40B H 0.6495 1.0499 0.3175 0.051 Uiso 1 1 calc R
H40C H 0.5167 1.0157 0.2333 0.051 Uiso 1 1 calc R
N1 N 0.23800(16) 0.80908(12) 0.29742(9) 0.0214(3) Uani 1 1 d .
O1 O 0.15432(13) 0.40593(10) 0.03384(8) 0.0255(3) Uani 1 1 d .
O2 O 0.20183(15) 0.66761(11) 0.40283(8) 0.0306(3) Uani 1 1 d .
O3 O 0.24077(13) 0.90216(10) 0.16286(8) 0.0248(3) Uani 1 1 d .

loop_
_atom_site_aniso_label
_atom_site_aniso_U_11
_atom_site_aniso_U_22
_atom_site_aniso_U_33
_atom_site_aniso_U_23
_atom_site_aniso_U_13
_atom_site_aniso_U_12
C1 0.0151(8) 0.0201(8) 0.0234(8) 0.0008(7) 0.0001(6) 0.0065(6)
C2 0.0177(8) 0.0184(8) 0.0207(8) 0.0001(6) -0.0008(6) 0.0051(6)
C3 0.0173(8) 0.0195(8) 0.0221(8) 0.0022(6) 0.0018(6) 0.0049(6)
C4 0.0210(8) 0.0236(9) 0.0238(9) 0.0022(7) 0.0034(7) 0.0105(7)
C5 0.0157(8) 0.0229(9) 0.0230(8) 0.0013(7) 0.0013(6) 0.0095(6)
C6 0.0171(8) 0.0200(8) 0.0212(8) 0.0017(6) 0.0007(6) 0.0063(6)
C7 0.0179(8) 0.0183(8) 0.0212(8) -0.0006(6) 0.0005(6) 0.0065(6)
C8 0.0203(8) 0.0181(8) 0.0198(8) -0.0036(6) 0.0010(6) 0.0091(7)
C9 0.0196(8) 0.0175(8) 0.0190(8) -0.0024(6) 0.0014(6) 0.0074(6)
C10 0.0202(8) 0.0205(8) 0.0194(8) -0.0045(6) 0.0001(6) 0.0088(7)
C11 0.0228(9) 0.0257(9) 0.0201(8) -0.0010(7) 0.0018(7) 0.0082(7)
C12 0.0288(9) 0.0360(10) 0.0186(8) 0.0015(7) -0.0003(7) 0.0133(8)
C13 0.0235(9) 0.0424(11) 0.0216(9) -0.0027(8) -0.0031(7) 0.0142(8)
C14 0.0193(8) 0.0327(10) 0.0238(9) -0.0026(7) 0.0003(7) 0.0083(7)
C15 0.0209(8) 0.0236(9) 0.0200(8) -0.0049(6) 0.0008(6) 0.0099(7)
C16 0.0201(8) 0.0217(8) 0.0222(8) -0.0043(6) 0.0022(6) 0.0078(7)
C17 0.0192(8) 0.0302(9) 0.0285(9) -0.0014(7) 0.0017(7) 0.0073(7)
C18 0.0223(9) 0.0298(10) 0.0320(10) 0.0018(8) 0.0063(7) 0.0017(7)
C19 0.0299(10) 0.0255(9) 0.0263(9) 0.0031(7) 0.0053(7) 0.0056(7)
C20 0.0230(9) 0.0225(9) 0.0235(8) -0.0006(7) 0.0012(7) 0.0063(7)
C21 0.0199(8) 0.0193(8) 0.0207(8) -0.0037(6) 0.0025(6) 0.0070(7)
C22 0.0209(8) 0.0189(8) 0.0235(8) 0.0018(6) -0.0062(7) 0.0028(7)
C23 0.0283(9) 0.0239(9) 0.0238(9) 0.0029(7) -0.0048(7) 0.0040(7)
C24 0.0411(11) 0.0309(10) 0.0250(9) 0.0082(8) -0.0082(8) 0.0008(8)
C25 0.0559(13) 0.0226(10) 0.0356(11) 0.0088(8) -0.0154(10) 0.0062(9)
C26 0.0472(12) 0.0242(10) 0.0378(11) 0.0005(8) -0.0129(9) 0.0151(9)
C27 0.0289(9) 0.0236(9) 0.0301(9) 0.0009(7) -0.0058(7) 0.0089(7)
C28 0.0179(8) 0.0187(8) 0.0209(8) 0.0001(6) -0.0004(6) 0.0028(6)
C29 0.0240(9) 0.0238(9) 0.0252(9) 0.0009(7) -0.0008(7) 0.0099(7)
C30 0.0272(9) 0.0307(9) 0.0230(9) -0.0015(7) 0.0032(7) 0.0110(8)
C31 0.0302(9) 0.0315(10) 0.0207(9) 0.0034(7) -0.0003(7) 0.0088(8)
C32 0.0267(9) 0.0255(9) 0.0263(9) 0.0028(7) -0.0027(7) 0.0096(7)
C33 0.0203(8) 0.0220(8) 0.0229(8) -0.0003(7) 0.0001(6) 0.0064(7)
C34 0.0409(11) 0.0216(9) 0.0249(9) -0.0006(7) -0.0071(8) 0.0150(8)
C35 0.0390(11) 0.0295(10) 0.0284(10) 0.0053(8) -0.0026(8) 0.0153(8)
C36 0.0534(12) 0.0278(10) 0.0284(10) 0.0015(8) -0.0061(9) 0.0194(9)
C37 0.0441(12) 0.0275(10) 0.0352(10) 0.0030(8) -0.0071(9) 0.0136(9)
C38 0.0459(12) 0.0391(11) 0.0291(10) 0.0009(8) 0.0031(8) 0.0228(10)
C39 0.0408(11) 0.0265(9) 0.0263(9) 0.0019(7) -0.0033(8) 0.0138(8)
C40 0.0347(10) 0.0280(10) 0.0359(11) 0.0002(8) -0.0062(8) 0.0076(8)
N1 0.0233(7) 0.0203(7) 0.0206(7) -0.0002(5) 0.0005(5) 0.0092(6)
O1 0.0265(6) 0.0211(6) 0.0250(6) -0.0026(5) -0.0022(5) 0.0056(5)
O2 0.0447(8) 0.0285(7) 0.0206(6) 0.0034(5) 0.0026(5) 0.0153(6)
O3 0.0290(7) 0.0196(6) 0.0265(6) 0.0027(5) -0.0009(5) 0.0097(5)

loop_
_atom_type_symbol
_atom_type_description
_atom_type_scat_dispersion_real
_atom_type_scat_dispersion_imag
_atom_type_scat_source
C C 0.0033 0.0016 'International Tables Vol C Tables 4.2.6.8 and 6.1.1.4'
H H 0.0000 0.0000 'International Tables Vol C Tables 4.2.6.8 and 6.1.1.4'
N N 0.0061 0.0033 'International Tables Vol C Tables 4.2.6.8 and 6.1.1.4'
O O 0.0106 0.0060 'International Tables Vol C Tables 4.2.6.8 and 6.1.1.4'

loop_
_geom_angle_atom_site_label_1
_geom_angle_atom_site_label_2
_geom_angle_atom_site_label_3
_geom_angle
O1 C1 C7 130.04(15)
O1 C1 C2 130.84(14)
C7 C1 C2 99.09(12)
C22 C2 C9 120.00(13)
C22 C2 C1 114.58(13)
C9 C2 C1 95.36(12)
C22 C2 C3 118.17(14)
C9 C2 C3 106.81(12)
C1 C2 C3 97.47(12)
C4 C3 C6 105.25(13)
C4 C3 C2 114.00(13)
C6 C3 C2 105.23(12)
C4 C3 H3 110.7
C6 C3 H3 110.7
C2 C3 H3 110.7
O2 C4 N1 124.47(15)
O2 C4 C3 127.50(15)
N1 C4 C3 108.03(13)
O3 C5 N1 124.22(15)
O3 C5 C6 127.44(14)
N1 C5 C6 108.32(13)
C5 C6 C3 105.07(12)
C5 C6 C7 114.99(13)
C3 C6 C7 105.18(12)
C5 C6 H6 110.4
C3 C6 H6 110.4
C7 C6 H6 110.4
C28 C7 C8 119.46(13)
C28 C7 C1 114.88(13)
C8 C7 C1 95.28(12)
C28 C7 C6 118.07(13)
C8 C7 C6 107.63(12)
C1 C7 C6 97.09(12)
C9 C8 C21 122.17(14)
C9 C8 C7 108.97(14)
C21 C8 C7 128.87(14)
C8 C9 C10 122.13(15)
C8 C9 C2 109.18(13)
C10 C9 C2 128.69(14)
C11 C10 C15 119.46(14)
C11 C10 C9 123.44(15)
C15 C10 C9 117.10(15)
C12 C11 C10 120.98(16)
C12 C11 H11 119.5
C10 C11 H11 119.5
C11 C12 C13 119.91(16)
C11 C12 H12 120.0
C13 C12 H12 120.0
C14 C13 C12 120.02(15)
C14 C13 H13 120.0
C12 C13 H13 120.0
C13 C14 C15 122.11(16)
C13 C14 H14 118.9
C15 C14 H14 118.9
C14 C15 C10 117.38(15)
C14 C15 C16 121.90(15)
C10 C15 C16 120.71(14)
C17 C16 C21 117.64(15)
C17 C16 C15 121.90(15)
C21 C16 C15 120.39(15)
C18 C17 C16 121.94(16)
C18 C17 H17 119.0
C16 C17 H17 119.0
C17 C18 C19 120.34(16)
C17 C18 H18 119.8
C19 C18 H18 119.8
C20 C19 C18 119.65(16)
C20 C19 H19 120.2
C18 C19 H19 120.2
C19 C20 C21 121.12(16)
C19 C20 H20 119.4
C21 C20 H20 119.4
C20 C21 C16 119.28(15)
C20 C21 C8 123.55(14)
C16 C21 C8 117.15(15)
C23 C22 C27 119.03(16)
C23 C22 C2 122.32(15)
C27 C22 C2 118.65(15)
C22 C23 C24 120.17(17)
C22 C23 H23 119.9
C24 C23 H23 119.9
C25 C24 C23 120.33(19)
C25 C24 H24 119.8
C23 C24 H24 119.8
C24 C25 C26 119.97(17)
C24 C25 H25 120.0
C26 C25 H25 120.0
C25 C26 C27 120.07(18)
C25 C26 H26 120.0
C27 C26 H26 120.0
C26 C27 C22 120.43(18)
C26 C27 H27 119.8
C22 C27 H27 119.8
C33 C28 C29 118.97(15)
C33 C28 C7 122.56(15)
C29 C28 C7 118.45(14)
C30 C29 C28 120.28(15)
C30 C29 H29 119.9
C28 C29 H29 119.9
C31 C30 C29 120.29(16)
C31 C30 H30 119.9
C29 C30 H30 119.9
C32 C31 C30 119.90(16)
C32 C31 H31 120.1
C30 C31 H31 120.1
C31 C32 C33 119.98(16)
C31 C32 H32 120.0
C33 C32 H32 120.0
C32 C33 C28 120.57(16)
C32 C33 H33 119.7
C28 C33 H33 119.7
C35 C34 C39 122.21(16)
C35 C34 N1 120.66(17)
C39 C34 N1 117.12(16)
C34 C35 C36 116.83(18)
C34 C35 C40 122.21(17)
C36 C35 C40 120.93(18)
C37 C36 C35 121.2(2)
C37 C36 H36 119.4
C35 C36 H36 119.4
C36 C37 C38 121.82(19)
C36 C37 H37 119.1
C38 C37 H37 119.1
C39 C38 C37 119.48(19)
C39 C38 H38 120.3
C37 C38 H38 120.3
C38 C39 C34 118.47(18)
C38 C39 H39 120.8
C34 C39 H39 120.8
C35 C40 H40A 109.5
C35 C40 H40B 109.5
H40A C40 H40B 109.5
C35 C40 H40C 109.5
H40A C40 H40C 109.5
H40B C40 H40C 109.5
C5 N1 C4 113.30(13)
C5 N1 C34 123.86(13)
C4 N1 C34 122.61(13)

loop_
_geom_bond_atom_site_label_1
_geom_bond_atom_site_label_2
_geom_bond_distance
C1 O1 1.1950(19)
C1 C7 1.553(2)
C1 C2 1.561(2)
C2 C22 1.509(2)
C2 C9 1.530(2)
C2 C3 1.564(2)
C3 C4 1.517(2)
C3 C6 1.547(2)
C3 H3 1.0000
C4 O2 1.207(2)
C4 N1 1.402(2)
C5 O3 1.2079(19)
C5 N1 1.401(2)
C5 C6 1.514(2)
C6 C7 1.571(2)
C6 H6 1.0000
C7 C28 1.503(2)
C7 C8 1.531(2)
C8 C9 1.369(2)
C8 C21 1.444(2)
C9 C10 1.440(2)
C10 C11 1.413(2)
C10 C15 1.422(2)
C11 C12 1.375(2)
C11 H11 0.9500
C12 C13 1.398(3)
C12 H12 0.9500
C13 C14 1.371(3)
C13 H13 0.9500
C14 C15 1.415(2)
C14 H14 0.9500
C15 C16 1.458(2)
C16 C17 1.411(2)
C16 C21 1.424(2)
C17 C18 1.365(3)
C17 H17 0.9500
C18 C19 1.399(3)
C18 H18 0.9500
C19 C20 1.374(2)
C19 H19 0.9500
C20 C21 1.411(2)
C20 H20 0.9500
C22 C23 1.390(2)
C22 C27 1.393(2)
C23 C24 1.391(2)
C23 H23 0.9500
C24 C25 1.378(3)
C24 H24 0.9500
C25 C26 1.382(3)
C25 H25 0.9500
C26 C27 1.388(3)
C26 H26 0.9500
C27 H27 0.9500
C28 C33 1.392(2)
C28 C29 1.393(2)
C29 C30 1.387(2)
C29 H29 0.9500
C30 C31 1.385(3)
C30 H30 0.9500
C31 C32 1.383(2)
C31 H31 0.9500
C32 C33 1.389(2)
C32 H32 0.9500
C33 H33 0.9500
C34 C35 1.371(3)
C34 C39 1.434(3)
C34 N1 1.443(2)
C35 C36 1.422(3)
C35 C40 1.465(3)
C36 C37 1.351(3)
C36 H36 0.9500
C37 C38 1.390(3)
C37 H37 0.9500
C38 C39 1.373(3)
C38 H38 0.9500
C39 H39 0.9500
C40 H40A 0.9800
C40 H40B 0.9800
C40 H40C 0.9800

loop_
_geom_torsion_atom_site_label_1
_geom_torsion_atom_site_label_2
_geom_torsion_atom_site_label_3
_geom_torsion_atom_site_label_4
_geom_torsion
O1 C1 C2 C22 -0.4(2)
C7 C1 C2 C22 -178.32(13)
O1 C1 C2 C9 126.18(18)
C7 C1 C2 C9 -51.79(13)
O1 C1 C2 C3 -126.05(18)
C7 C1 C2 C3 55.98(13)
C22 C2 C3 C4 88.85(17)
C9 C2 C3 C4 -50.10(17)
C1 C2 C3 C4 -148.04(13)
C22 C2 C3 C6 -156.33(13)
C9 C2 C3 C6 64.71(15)
C1 C2 C3 C6 -33.23(14)
C6 C3 C4 O2 -179.25(16)
C2 C3 C4 O2 -64.4(2)
C6 C3 C4 N1 1.22(16)
C2 C3 C4 N1 116.02(14)
O3 C5 C6 C3 -176.59(15)
N1 C5 C6 C3 1.82(16)
O3 C5 C6 C7 68.3(2)
N1 C5 C6 C7 -113.31(14)
C4 C3 C6 C5 -1.81(16)
C2 C3 C6 C5 -122.55(13)
C4 C3 C6 C7 119.95(13)
C2 C3 C6 C7 -0.78(15)
O1 C1 C7 C28 0.3(2)
C2 C1 C7 C28 178.26(13)
O1 C1 C7 C8 -125.70(18)
C2 C1 C7 C8 52.29(13)
O1 C1 C7 C6 125.75(17)
C2 C1 C7 C6 -56.26(13)
C5 C6 C7 C28 -87.14(17)
C3 C6 C7 C28 157.79(13)
C5 C6 C7 C8 51.83(17)
C3 C6 C7 C8 -63.23(15)
C5 C6 C7 C1 149.70(13)
C3 C6 C7 C1 34.64(14)
C28 C7 C8 C9 -156.13(14)
C1 C7 C8 C9 -33.61(15)
C6 C7 C8 C9 65.57(16)
C28 C7 C8 C21 24.0(2)
C1 C7 C8 C21 146.49(16)
C6 C7 C8 C21 -114.34(17)
C21 C8 C9 C10 1.3(2)
C7 C8 C9 C10 -178.65(13)
C21 C8 C9 C2 -179.12(13)
C7 C8 C9 C2 0.97(17)
C22 C2 C9 C8 154.39(14)
C1 C2 C9 C8 31.93(15)
C3 C2 C9 C8 -67.55(16)
C22 C2 C9 C10 -26.0(2)
C1 C2 C9 C10 -148.48(16)
C3 C2 C9 C10 112.04(17)
C8 C9 C10 C11 174.90(15)
C2 C9 C10 C11 -4.6(3)
C8 C9 C10 C15 -6.0(2)
C2 C9 C10 C15 174.50(14)
C15 C10 C11 C12 -3.7(2)
C9 C10 C11 C12 175.39(15)
C10 C11 C12 C13 0.4(3)
C11 C12 C13 C14 2.4(3)
C12 C13 C14 C15 -1.8(3)
C13 C14 C15 C10 -1.4(2)
C13 C14 C15 C16 177.35(16)
C11 C10 C15 C14 4.1(2)
C9 C10 C15 C14 -175.06(14)
C11 C10 C15 C16 -174.65(14)
C9 C10 C15 C16 6.2(2)
C14 C15 C16 C17 -3.8(2)
C10 C15 C16 C17 174.93(15)
C14 C15 C16 C21 179.41(15)
C10 C15 C16 C21 -1.9(2)
C21 C16 C17 C18 0.1(3)
C15 C16 C17 C18 -176.83(16)
C16 C17 C18 C19 0.9(3)
C17 C18 C19 C20 -0.5(3)
C18 C19 C20 C21 -0.8(3)
C19 C20 C21 C16 1.7(2)
C19 C20 C21 C8 -179.91(15)
C17 C16 C21 C20 -1.3(2)
C15 C16 C21 C20 175.64(14)
C17 C16 C21 C8 -179.81(14)
C15 C16 C21 C8 -2.9(2)
C9 C8 C21 C20 -175.21(15)
C7 C8 C21 C20 4.7(3)
C9 C8 C21 C16 3.2(2)
C7 C8 C21 C16 -176.87(14)
C9 C2 C22 C23 117.69(17)
C1 C2 C22 C23 -129.80(16)
C3 C2 C22 C23 -15.8(2)
C9 C2 C22 C27 -63.2(2)
C1 C2 C22 C27 49.36(19)
C3 C2 C22 C27 163.38(14)
C27 C22 C23 C24 -0.7(2)
C2 C22 C23 C24 178.42(15)
C22 C23 C24 C25 0.9(3)
C23 C24 C25 C26 -0.2(3)
C24 C25 C26 C27 -0.6(3)
C25 C26 C27 C22 0.7(3)
C23 C22 C27 C26 -0.1(2)
C2 C22 C27 C26 -179.25(15)
C8 C7 C28 C33 -118.39(17)
C1 C7 C28 C33 129.37(16)
C6 C7 C28 C33 15.7(2)
C8 C7 C28 C29 59.8(2)
C1 C7 C28 C29 -52.42(19)
C6 C7 C28 C29 -166.09(14)
C33 C28 C29 C30 1.3(2)
C7 C28 C29 C30 -176.99(15)
C28 C29 C30 C31 -0.7(3)
C29 C30 C31 C32 -0.3(3)
C30 C31 C32 C33 0.7(3)
C31 C32 C33 C28 -0.1(2)
C29 C28 C33 C32 -0.9(2)
C7 C28 C33 C32 177.31(15)
C39 C34 C35 C36 -1.5(2)
N1 C34 C35 C36 178.87(15)
C39 C34 C35 C40 176.60(16)
N1 C34 C35 C40 -3.0(3)
C34 C35 C36 C37 0.8(3)
C40 C35 C36 C37 -177.32(17)
C35 C36 C37 C38 0.7(3)
C36 C37 C38 C39 -1.5(3)
C37 C38 C39 C34 0.8(3)
C35 C34 C39 C38 0.7(3)
N1 C34 C39 C38 -179.62(15)
O3 C5 N1 C4 177.33(15)
C6 C5 N1 C4 -1.14(18)
O3 C5 N1 C34 2.8(2)
C6 C5 N1 C34 -175.67(14)
O2 C4 N1 C5 -179.63(15)
C3 C4 N1 C5 -0.08(18)
O2 C4 N1 C34 -5.0(3)
C3 C4 N1 C34 174.53(14)
C35 C34 N1 C5 -63.4(2)
C39 C34 N1 C5 116.94(17)
C35 C34 N1 C4 122.55(18)
C39 C34 N1 C4 -57.1(2)
